data_7109316
loop_
_publ_author_name
'Shin-ichiro Kawano'
'Martin Baumgarten'
'Dennis Chercka'
'Volker Enkelmann'
'Klaus Mullen'

_publ_section_title
;
 Electron donors and acceptors based on 2,7-functionalized
 pyrene-4,5,9,10-tetraone
;
_journal_name_full Chem.Commun.
_journal_page_first 5058
_journal_paper_doi 10.1039/c3cc39141h
_journal_volume 49
_journal_year 2013
_chemical_formula_moiety 'C36 H32 N4 O7 S1'
_chemical_formula_sum 'C36 H32 N4 O7 S'
_chemical_formula_weight 664.74
_space_group_IT_number 14
_symmetry_cell_setting monoclinic
_symmetry_space_group_name_Hall '-P 2ybc'
_symmetry_space_group_name_H-M 'P 1 21/c 1'
_atom_sites_solution_hydrogens geom
_atom_sites_solution_primary direct
_audit_creation_date 11-10-20
_audit_creation_method CRYSTALS_ver_12.84
_cell_angle_alpha 90
_cell_angle_beta 109.661(4)
_cell_angle_gamma 90
_cell_formula_units_Z 4
_cell_length_a 13.1831(7)
_cell_length_b 12.9272(9)
_cell_length_c 19.6341(9)
_cell_measurement_reflns_used 0
_cell_measurement_temperature 120
_cell_measurement_theta_max 0
_cell_measurement_theta_min 0
_cell_volume 3151.0(3)
_computing_cell_refinement 'DENZO/SCALEPACK (Otwinowski & Minor, 1997)'
_computing_data_collection 'COLLECT (Nonius, 1997-2001).'
_computing_data_reduction 'DENZO/SCALEPACK (Otwinowski & Minor, 1997)'
_computing_molecular_graphics 'CAMERON (Watkin et al., 1996)'
_computing_publication_material 'CRYSTALS (Betteridge et al., 2003)'
_computing_structure_refinement 'CRYSTALS (Betteridge et al., 2003)'
_computing_structure_solution 'SHELXS 86 (Sheldrick, 1986)'
_diffrn_ambient_temperature 120
_diffrn_measured_fraction_theta_full 0.996
_diffrn_measured_fraction_theta_max 0.993
_diffrn_measurement_device_type 'Nonius KappaCCD'
_diffrn_measurement_method '\f & \w scans'
_diffrn_radiation_monochromator graphite
_diffrn_radiation_type 'Mo K\a'
_diffrn_radiation_wavelength 0.71073
_diffrn_reflns_av_R_equivalents 0.056
_diffrn_reflns_limit_h_max 16
_diffrn_reflns_limit_h_min -17
_diffrn_reflns_limit_k_max 16
_diffrn_reflns_limit_k_min 0
_diffrn_reflns_limit_l_max 25
_diffrn_reflns_limit_l_min 0
_diffrn_reflns_number 23009
_diffrn_reflns_theta_full 26.077
_diffrn_reflns_theta_max 27.449
_diffrn_reflns_theta_min 3.152
_diffrn_standards_number 0
_exptl_absorpt_coefficient_mu 0.161
_exptl_absorpt_correction_T_max 0.98
_exptl_absorpt_correction_T_min 0.94
_exptl_absorpt_correction_type multi-scan
_exptl_absorpt_process_details 'SORTAV (Blessing)'
_exptl_crystal_colour black
_exptl_crystal_density_diffrn 1.401
_exptl_crystal_description needle
_exptl_crystal_F_000 1392
_exptl_crystal_size_max 0.43
_exptl_crystal_size_mid 0.17
_exptl_crystal_size_min 0.13
_refine_diff_density_max 0.49
_refine_diff_density_min -0.32
_refine_ls_extinction_method None
_refine_ls_goodness_of_fit_ref 0.9132
_refine_ls_hydrogen_treatment constr
_refine_ls_matrix_type full
_refine_ls_number_parameters 433
_refine_ls_number_reflns 5092
_refine_ls_number_restraints 0
_refine_ls_R_factor_all 0.0637
_refine_ls_R_factor_gt 0.0316
_refine_ls_shift/su_max 0.002993
_refine_ls_structure_factor_coef F
_refine_ls_weighting_details
;
Method, part 1, Chebychev polynomial, (Watkin, 1994, Prince, 1982)
[weight] = 1.0/[A~0~*T~0~(x)+A~1~*T~1~(x) ... +A~n-1~]*T~n-1~(x)]
where A~i~ are the Chebychev coefficients listed below and x= Fcalc/Fmax
Method = Robust Weighting (Prince, 1982)
W = [weight] * [1-(deltaF/6*sigmaF)^2^]^2^
A~i~ are:
0.698 0.784 0.262
;
_refine_ls_weighting_scheme calc
_refine_ls_wR_factor_all 0.1632
_refine_ls_wR_factor_gt 0.0523
_refine_ls_wR_factor_ref 0.0523
_reflns_limit_h_max 16
_reflns_limit_h_min -17
_reflns_limit_k_max 16
_reflns_limit_k_min 0
_reflns_limit_l_max 25
_reflns_limit_l_min 0
_reflns_number_gt 5092
_reflns_number_total 7153
_reflns_threshold_expression I>2.0\s(I)
_cod_data_source_file c3cc39141h.txt
_cod_data_source_block omepytcnq
_cod_original_sg_symbol_H-M 'P 1 21/c 1 '
_cod_original_formula_sum 'C36 H32 N4 O7 S1'
_cod_database_code 7109316

loop_
_symmetry_equiv_pos_as_xyz
x,y,z
-x,-y,-z
-x,y+1/2,-z+1/2
x,-y+1/2,z+1/2

loop_
_atom_site_label
_atom_site_type_symbol
_atom_site_fract_x
_atom_site_fract_y
_atom_site_fract_z
_atom_site_U_iso_or_equiv
_atom_site_occupancy
_atom_site_adp_type
_atom_site_refinement_flags_posn
S61 S -0.72351(2) 0.408547(19) 0.055042(14) 0.0382 1.0000 Uani .
O21 O -1.07480(6) 0.25841(5) -0.10915(4) 0.0337 1.0000 Uani .
O22 O -1.13209(5) -0.07314(5) -0.25941(3) 0.0299 1.0000 Uani .
O23 O -1.01575(5) -0.29642(5) -0.03890(3) 0.0277 1.0000 Uani .
O41 O -0.53953(6) 0.25059(5) -0.11540(4) 0.0351 1.0000 Uani .
O42 O -0.62578(6) -0.07800(5) -0.25670(3) 0.0325 1.0000 Uani .
O43 O -0.51810(5) -0.29839(4) -0.02975(3) 0.0269 1.0000 Uani .
O61 O -0.75909(6) 0.46232(6) -0.01722(4) 0.0474 1.0000 Uani .
N1 N -0.65049(7) 0.24547(6) 0.19635(4) 0.0329 1.0000 Uani .
N2 N -0.62684(7) -0.07771(6) 0.24860(4) 0.0340 1.0000 Uani .
N3 N -0.87295(6) 0.11258(7) -0.24599(4) 0.0356 1.0000 Uani .
N4 N -0.84614(7) -0.21715(7) -0.19633(4) 0.0371 1.0000 Uani .
C1 C -0.71294(6) 0.03567(7) 0.07540(5) 0.0255 1.0000 Uani .
C2 C -0.73966(6) 0.11651(7) 0.02129(5) 0.0262 1.0000 Uani .
C3 C -0.77578(6) 0.09458(7) -0.05020(5) 0.0266 1.0000 Uani .
C4 C -0.78752(6) -0.00875(7) -0.07394(5) 0.0262 1.0000 Uani .
C5 C -0.76221(6) -0.09223(7) -0.02315(5) 0.0275 1.0000 Uani .
C6 C -0.72639(6) -0.07125(7) 0.04862(5) 0.0269 1.0000 Uani .
C7 C -0.67831(7) 0.05805(7) 0.14729(5) 0.0266 1.0000 Uani .
C8 C -0.66377(7) 0.16211(7) 0.17378(5) 0.0289 1.0000 Uani .
C9 C -0.64869(7) -0.01737(7) 0.20426(5) 0.0296 1.0000 Uani .
C10 C -0.82545(6) -0.03074(8) -0.14871(5) 0.0287 1.0000 Uani .
C11 C -0.85208(7) 0.05085(8) -0.20173(5) 0.0309 1.0000 Uani .
C12 C -0.83784(7) -0.13244(8) -0.17425(5) 0.0319 1.0000 Uani .
C21 C -1.01995(5) -0.00890(6) -0.03710(4) 0.0164 1.0000 Uani .
C22 C -1.04793(6) 0.07426(6) -0.08820(4) 0.0196 1.0000 Uani .
C23 C -1.08704(7) 0.05514(7) -0.16247(4) 0.0241 1.0000 Uani .
C24 C -1.09573(6) -0.04530(7) -0.18656(4) 0.0235 1.0000 Uani .
C25 C -1.06973(6) -0.13118(6) -0.13831(4) 0.0202 1.0000 Uani .
C26 C -1.03205(6) -0.11401(6) -0.06518(4) 0.0179 1.0000 Uani .
C27 C -1.00162(6) -0.19772(6) -0.01251(4) 0.0216 1.0000 Uani .
C28 C -1.03679(7) 0.17726(6) -0.05935(4) 0.0231 1.0000 Uani .
C29 C -0.99564(8) 0.31360(9) -0.12646(6) 0.0455 1.0000 Uani .
C30 C -1.15507(8) 0.01254(7) -0.30987(5) 0.0305 1.0000 Uani .
C31 C -0.91671(9) -0.34512(9) -0.04171(7) 0.0502 1.0000 Uani .
C41 C -0.51754(5) -0.01219(5) -0.03787(4) 0.0160 1.0000 Uani .
C42 C -0.54117(6) 0.06839(6) -0.08926(4) 0.0198 1.0000 Uani .
C43 C -0.57652(7) 0.04190(6) -0.16341(5) 0.0256 1.0000 Uani .
C44 C -0.59077(7) -0.06187(7) -0.18640(5) 0.0243 1.0000 Uani .
C45 C -0.56691(6) -0.14046(6) -0.13455(4) 0.0198 1.0000 Uani .
C46 C -0.53056(6) -0.11464(6) -0.05992(4) 0.0170 1.0000 Uani .
C47 C -0.50828(6) -0.19505(6) -0.00644(4) 0.0207 1.0000 Uani .
C48 C -0.52429(7) 0.17433(6) -0.06425(5) 0.0235 1.0000 Uani .
C49 C -0.63112(9) 0.31264(10) -0.12814(6) 0.0461 1.0000 Uani .
C50 C -0.64161(8) -0.18454(9) -0.28380(6) 0.0413 1.0000 Uani .
C51 C -0.62241(10) -0.34492(9) -0.03776(7) 0.0500 1.0000 Uani .
C61 C -0.79993(10) 0.46377(9) 0.10634(7) 0.0481 1.0000 Uani .
C62 C -0.59488(9) 0.46064(10) 0.10620(6) 0.0479 1.0000 Uani .
H21 H -0.7321 0.1869 0.0360 0.0308 1.0000 Uiso R
H31 H -0.7929 0.1488 -0.0849 0.0264 1.0000 Uiso R
H51 H -0.7710 -0.1618 -0.0397 0.0352 1.0000 Uiso R
H61 H -0.7090 -0.1264 0.0826 0.0295 1.0000 Uiso R
H231 H -1.1079 0.1106 -0.1960 0.0277 1.0000 Uiso R
H251 H -1.0785 -0.1998 -0.1568 0.0247 1.0000 Uiso R
H291 H -1.0281 0.3667 -0.1602 0.0569 1.0000 Uiso R
H292 H -0.9477 0.3436 -0.0835 0.0569 1.0000 Uiso R
H293 H -0.9569 0.2682 -0.1468 0.0569 1.0000 Uiso R
H301 H -1.1797 -0.0133 -0.3580 0.0417 1.0000 Uiso R
H302 H -1.2092 0.0550 -0.3024 0.0417 1.0000 Uiso R
H303 H -1.0915 0.0522 -0.3023 0.0417 1.0000 Uiso R
H311 H -0.9326 -0.4132 -0.0606 0.0631 1.0000 Uiso R
H312 H -0.8643 -0.3482 0.0053 0.0631 1.0000 Uiso R
H313 H -0.8895 -0.3054 -0.0724 0.0631 1.0000 Uiso R
H431 H -0.5904 0.0953 -0.1986 0.0290 1.0000 Uiso R
H451 H -0.5750 -0.2109 -0.1492 0.0305 1.0000 Uiso R
H491 H -0.6330 0.3636 -0.1634 0.0566 1.0000 Uiso R
H492 H -0.6931 0.2698 -0.1455 0.0566 1.0000 Uiso R
H493 H -0.6302 0.3456 -0.0847 0.0566 1.0000 Uiso R
H501 H -0.6663 -0.1840 -0.3352 0.0542 1.0000 Uiso R
H502 H -0.6934 -0.2180 -0.2675 0.0542 1.0000 Uiso R
H503 H -0.5751 -0.2207 -0.2663 0.0542 1.0000 Uiso R
H511 H -0.6235 -0.4145 -0.0535 0.0625 1.0000 Uiso R
H512 H -0.6347 -0.3435 0.0072 0.0625 1.0000 Uiso R
H513 H -0.6773 -0.3067 -0.0726 0.0625 1.0000 Uiso R
H611 H -0.8769 0.4421 0.0846 0.0542 1.0000 Uiso R
H612 H -0.7952 0.5409 0.1057 0.0542 1.0000 Uiso R
H613 H -0.7704 0.4385 0.1574 0.0542 1.0000 Uiso R
H621 H -0.5400 0.4376 0.0845 0.0567 1.0000 Uiso R
H622 H -0.5987 0.5379 0.1056 0.0567 1.0000 Uiso R
H623 H -0.5739 0.4354 0.1572 0.0567 1.0000 Uiso R

loop_
_atom_site_aniso_label
_atom_site_aniso_U_11
_atom_site_aniso_U_22
_atom_site_aniso_U_33
_atom_site_aniso_U_23
_atom_site_aniso_U_13
_atom_site_aniso_U_12
S61 0.04617(14) 0.02839(12) 0.03729(14) -0.00357(9) 0.01023(11) -0.00187(10)
O21 0.0488(4) 0.0220(3) 0.0280(3) 0.0067(2) 0.0100(3) 0.0090(3)
O22 0.0315(3) 0.0354(3) 0.0195(3) -0.0024(3) 0.0043(2) -0.0018(3)
O23 0.0365(3) 0.0183(3) 0.0306(3) -0.0013(2) 0.0142(3) 0.0002(2)
O41 0.0607(4) 0.0167(3) 0.0345(3) 0.0064(3) 0.0245(3) 0.0067(3)
O42 0.0394(4) 0.0312(3) 0.0254(3) -0.0032(3) 0.0092(3) 0.0051(3)
O43 0.0373(3) 0.0136(3) 0.0374(3) -0.0014(2) 0.0227(3) -0.0017(2)
O61 0.0437(4) 0.0428(4) 0.0528(5) 0.0150(4) 0.0123(3) 0.0041(3)
N1 0.0383(4) 0.0328(4) 0.0291(4) 0.0000(3) 0.0134(3) -0.0053(3)
N2 0.0347(4) 0.0337(4) 0.0292(4) 0.0020(3) 0.0052(3) -0.0027(3)
N3 0.0317(4) 0.0502(5) 0.0279(4) 0.0021(4) 0.0140(3) 0.0055(4)
N4 0.0332(4) 0.0468(5) 0.0329(4) -0.0076(4) 0.0134(3) 0.0013(4)
C1 0.0167(4) 0.0327(4) 0.0279(4) 0.0002(3) 0.0087(3) 0.0007(3)
C2 0.0191(4) 0.0344(4) 0.0275(4) 0.0010(3) 0.0111(3) 0.0023(3)
C3 0.0179(4) 0.0368(5) 0.0281(4) 0.0011(3) 0.0115(3) 0.0035(3)
C4 0.0150(3) 0.0382(5) 0.0277(4) -0.0008(4) 0.0100(3) 0.0033(3)
C5 0.0184(4) 0.0356(5) 0.0297(4) -0.0017(4) 0.0096(3) 0.0025(3)
C6 0.0181(4) 0.0339(5) 0.0290(4) -0.0004(4) 0.0082(3) 0.0021(3)
C7 0.0203(4) 0.0324(4) 0.0273(4) 0.0006(3) 0.0082(3) -0.0013(3)
C8 0.0272(4) 0.0325(5) 0.0280(4) 0.0015(4) 0.0105(3) -0.0030(3)
C9 0.0253(4) 0.0333(5) 0.0283(4) 0.0011(4) 0.0064(3) -0.0024(3)
C10 0.0176(4) 0.0425(5) 0.0285(4) -0.0018(4) 0.0112(3) 0.0038(3)
C11 0.0225(4) 0.0451(5) 0.0278(4) -0.0005(4) 0.0122(3) 0.0043(4)
C12 0.0233(4) 0.0446(5) 0.0299(4) -0.0043(4) 0.0117(3) 0.0023(4)
C21 0.0108(3) 0.0180(3) 0.0195(4) 0.0011(3) 0.0039(3) 0.0024(3)
C22 0.0177(3) 0.0196(4) 0.0201(4) 0.0021(3) 0.0042(3) 0.0033(3)
C23 0.0249(4) 0.0254(4) 0.0190(4) 0.0027(3) 0.0035(3) 0.0037(3)
C24 0.0214(4) 0.0278(4) 0.0191(4) -0.0005(3) 0.0039(3) 0.0004(3)
C25 0.0165(3) 0.0231(4) 0.0207(4) -0.0025(3) 0.0058(3) -0.0012(3)
C26 0.0138(3) 0.0190(3) 0.0203(4) -0.0002(3) 0.0052(3) 0.0011(3)
C27 0.0230(4) 0.0180(4) 0.0240(4) 0.0006(3) 0.0081(3) 0.0020(3)
C28 0.0263(4) 0.0189(4) 0.0232(4) 0.0031(3) 0.0070(3) 0.0047(3)
C29 0.0357(5) 0.0395(6) 0.0515(6) -0.0008(5) 0.0019(5) 0.0030(4)
C30 0.0397(5) 0.0225(4) 0.0274(4) 0.0030(3) 0.0089(4) 0.0004(3)
C31 0.0397(6) 0.0365(6) 0.0777(8) -0.0128(5) 0.0241(5) 0.0003(4)
C41 0.0120(3) 0.0136(3) 0.0250(4) 0.0008(3) 0.0097(3) 0.0008(2)
C42 0.0213(4) 0.0154(3) 0.0255(4) 0.0018(3) 0.0116(3) 0.0025(3)
C43 0.0321(4) 0.0211(4) 0.0249(4) 0.0022(3) 0.0114(3) 0.0054(3)
C44 0.0254(4) 0.0231(4) 0.0253(4) -0.0020(3) 0.0097(3) 0.0027(3)
C45 0.0172(3) 0.0183(3) 0.0266(4) -0.0032(3) 0.0109(3) -0.0012(3)
C46 0.0138(3) 0.0143(3) 0.0262(4) -0.0006(3) 0.0111(3) -0.0007(2)
C47 0.0238(4) 0.0134(3) 0.0299(4) 0.0002(3) 0.0155(3) -0.0005(3)
C48 0.0319(4) 0.0142(3) 0.0289(4) 0.0029(3) 0.0160(3) 0.0031(3)
C49 0.0511(6) 0.0538(7) 0.0356(5) 0.0032(5) 0.0177(5) -0.0020(5)
C50 0.0349(5) 0.0528(6) 0.0316(5) -0.0035(4) 0.0050(4) 0.0077(4)
C51 0.0537(6) 0.0412(6) 0.0628(7) -0.0116(5) 0.0298(6) -0.0115(5)
C61 0.0524(6) 0.0501(6) 0.0524(6) -0.0162(5) 0.0315(5) -0.0125(5)
C62 0.0431(6) 0.0571(7) 0.0389(6) -0.0074(5) 0.0078(4) 0.0095(5)

loop_
_atom_type_symbol
_atom_type_scat_dispersion_real
_atom_type_scat_dispersion_imag
_atom_type_scat_Cromer_Mann_a1
_atom_type_scat_Cromer_Mann_b1
_atom_type_scat_Cromer_Mann_a2
_atom_type_scat_Cromer_Mann_b2
_atom_type_scat_Cromer_Mann_a3
_atom_type_scat_Cromer_Mann_b3
_atom_type_scat_Cromer_Mann_a4
_atom_type_scat_Cromer_Mann_b4
_atom_type_scat_Cromer_Mann_c
_atom_type_scat_source
C 0.0033 0.0016 2.3100 20.8439 1.0200 10.2075 1.5886 0.5687 0.8650 51.6512 0.2156 'International Tables Vol C 4.2.6.8 and 6.1.1.4'
H 0.0000 0.0000 0.4930 10.5109 0.3229 26.1257 0.1402 3.1424 0.0408 57.7998 0.0030 'International Tables Vol C 4.2.6.8 and 6.1.1.4'
O 0.0106 0.0060 3.0485 13.2771 2.2868 5.7011 1.5463 0.3239 0.8670 32.9089 0.2508 'International Tables Vol C 4.2.6.8 and 6.1.1.4'
N 0.0061 0.0033 12.2126 0.0057 3.1322 9.8933 2.0125 28.9975 1.1663 0.5826 -11.5290 'International Tables Vol C 4.2.6.8 and 6.1.1.4'
S 0.1246 0.1234 6.9053 1.4679 5.2034 22.2151 1.4379 0.2536 1.5863 56.1720 0.8669 'International Tables Vol C 4.2.6.8 and 6.1.1.4'

loop_
_geom_angle_atom_site_label_1
_geom_angle_site_symmetry_1
_geom_angle_atom_site_label_2
_geom_angle_atom_site_label_3
_geom_angle_site_symmetry_3
_geom_angle
_geom_angle_publ_flag
O61 . S61 C61 . 106.82(6) yes
O61 . S61 C62 . 106.95(5) yes
C61 . S61 C62 . 98.07(5) yes
C28 . O21 C29 . 115.43(7) yes
C24 . O22 C30 . 115.14(7) yes
C27 . O23 C31 . 113.93(7) yes
C48 . O41 C49 . 116.56(7) yes
C44 . O42 C50 . 119.09(7) yes
C47 . O43 C51 . 114.03(7) yes
C2 . C1 C6 . 116.53(8) yes
C2 . C1 C7 . 121.48(8) yes
C6 . C1 C7 . 121.99(8) yes
C1 . C2 C3 . 121.65(9) yes
C1 . C2 H21 . 119.6 no
C3 . C2 H21 . 118.8 no
C2 . C3 C4 . 120.30(9) yes
C2 . C3 H31 . 120.3 no
C4 . C3 H31 . 119.4 no
C3 . C4 C5 . 120.78(8) yes
C3 . C4 C10 . 119.81(8) yes
C5 . C4 C10 . 119.41(9) yes
C4 . C5 C6 . 119.48(9) yes
C4 . C5 H51 . 120.2 no
C6 . C5 H51 . 120.3 no
C1 . C6 C5 . 121.27(8) yes
C1 . C6 H61 . 118.9 no
C5 . C6 H61 . 119.8 no
C1 . C7 C8 . 122.27(8) yes
C1 . C7 C9 . 124.92(9) yes
C8 . C7 C9 . 112.77(8) yes
C7 . C8 N1 . 178.68(10) yes
C7 . C9 N2 . 178.86(9) yes
C4 . C10 C11 . 121.28(9) yes
C4 . C10 C12 . 121.38(9) yes
C11 . C10 C12 . 117.33(8) yes
C10 . C11 N3 . 177.04(10) yes
C10 . C12 N4 . 178.29(10) yes
C21 2_355 C21 C22 . 121.81(9) yes
C21 2_355 C21 C26 . 120.39(8) yes
C22 . C21 C26 . 117.79(7) yes
C21 . C22 C23 . 121.12(7) yes
C21 . C22 C28 . 116.88(7) yes
C23 . C22 C28 . 121.98(7) yes
C22 . C23 C24 . 119.08(8) yes
C22 . C23 H231 . 120.7 no
C24 . C23 H231 . 120.3 no
O22 . C24 C23 . 123.88(7) yes
O22 . C24 C25 . 113.82(7) yes
C23 . C24 C25 . 122.29(7) yes
C24 . C25 C26 . 119.47(7) yes
C24 . C25 H251 . 120.2 no
C26 . C25 H251 . 120.4 no
C21 . C26 C25 . 120.22(7) yes
C21 . C26 C27 . 117.12(7) yes
C25 . C26 C27 . 122.66(7) yes
C26 . C27 O23 . 117.05(7) yes
C26 . C27 C28 2_355 120.74(7) yes
O23 . C27 C28 2_355 122.19(7) yes
C22 . C28 O21 . 116.90(7) yes
C22 . C28 C27 2_355 123.02(7) yes
O21 . C28 C27 2_355 119.94(7) yes
O21 . C29 H291 . 109.9 no
O21 . C29 H292 . 108.7 no
H291 . C29 H292 . 109.5 no
O21 . C29 H293 . 109.7 no
H291 . C29 H293 . 109.5 no
H292 . C29 H293 . 109.5 no
O22 . C30 H301 . 109.5 no
O22 . C30 H302 . 109.3 no
H301 . C30 H302 . 109.5 no
O22 . C30 H303 . 109.6 no
H301 . C30 H303 . 109.5 no
H302 . C30 H303 . 109.5 no
O23 . C31 H311 . 109.3 no
O23 . C31 H312 . 110.3 no
H311 . C31 H312 . 109.5 no
O23 . C31 H313 . 108.9 no
H311 . C31 H313 . 109.5 no
H312 . C31 H313 . 109.5 no
C41 2_455 C41 C42 . 119.70(8) yes
C41 2_455 C41 C46 . 119.74(8) yes
C42 . C41 C46 . 120.54(7) yes
C41 . C42 C43 . 118.35(7) yes
C41 . C42 C48 . 119.00(7) yes
C43 . C42 C48 . 122.60(7) yes
C42 . C43 C44 . 121.56(8) yes
C42 . C43 H431 . 119.2 no
C44 . C43 H431 . 119.2 no
C43 . C44 O42 . 116.68(8) yes
C43 . C44 C45 . 119.10(8) yes
O42 . C44 C45 . 124.22(8) yes
C44 . C45 C46 . 119.74(7) yes
C44 . C45 H451 . 120.1 no
C46 . C45 H451 . 120.2 no
C45 . C46 C41 . 120.68(7) yes
C45 . C46 C47 . 119.97(7) yes
C41 . C46 C47 . 119.34(7) yes
C46 . C47 O43 . 118.47(7) yes
C46 . C47 C48 2_455 122.02(7) yes
O43 . C47 C48 2_455 119.48(7) yes
C42 . C48 O41 . 117.62(7) yes
C42 . C48 C47 2_455 120.12(7) yes
O41 . C48 C47 2_455 122.22(7) yes
O41 . C49 H491 . 109.7 no
O41 . C49 H492 . 108.4 no
H491 . C49 H492 . 109.5 no
O41 . C49 H493 . 110.3 no
H491 . C49 H493 . 109.5 no
H492 . C49 H493 . 109.5 no
O42 . C50 H501 . 109.5 no
O42 . C50 H502 . 109.6 no
H501 . C50 H502 . 109.5 no
O42 . C50 H503 . 109.3 no
H501 . C50 H503 . 109.5 no
H502 . C50 H503 . 109.5 no
O43 . C51 H511 . 109.6 no
O43 . C51 H512 . 109.9 no
H511 . C51 H512 . 109.5 no
O43 . C51 H513 . 108.9 no
H511 . C51 H513 . 109.5 no
H512 . C51 H513 . 109.5 no
S61 . C61 H611 . 109.3 no
S61 . C61 H612 . 109.9 no
H611 . C61 H612 . 109.5 no
S61 . C61 H613 . 109.2 no
H611 . C61 H613 . 109.5 no
H612 . C61 H613 . 109.5 no
S61 . C62 H621 . 109.5 no
S61 . C62 H622 . 109.6 no
H621 . C62 H622 . 109.5 no
S61 . C62 H623 . 109.3 no
H621 . C62 H623 . 109.5 no
H622 . C62 H623 . 109.5 no

loop_
_geom_bond_atom_site_label_1
_geom_bond_atom_site_label_2
_geom_bond_site_symmetry_2
_geom_bond_distance
_geom_bond_publ_flag
S61 O61 . 1.5062(8) yes
S61 C61 . 1.7949(11) yes
S61 C62 . 1.7866(12) yes
O21 C28 . 1.4066(10) yes
O21 C29 . 1.3972(14) yes
O22 C24 . 1.3942(10) yes
O22 C30 . 1.4486(10) yes
O23 C27 . 1.3660(10) yes
O23 C31 . 1.4672(12) yes
O41 C48 . 1.3730(10) yes
O41 C49 . 1.4002(13) yes
O42 C44 . 1.3165(10) yes
O42 C50 . 1.4658(12) yes
O43 C47 . 1.4040(9) yes
O43 C51 . 1.4601(12) yes
N1 C8 . 1.1559(12) yes
N2 C9 . 1.1317(12) yes
N3 C11 . 1.1432(13) yes
N4 C12 . 1.1693(14) yes
C1 C2 . 1.4468(13) yes
C1 C6 . 1.4683(12) yes
C1 C7 . 1.3604(12) yes
C2 C3 . 1.3518(12) yes
C2 H21 . 0.950 no
C3 C4 . 1.4060(13) yes
C3 H31 . 0.950 no
C4 C5 . 1.4306(13) yes
C4 C10 . 1.4113(12) yes
C5 C6 . 1.3543(12) yes
C5 H51 . 0.950 no
C6 H61 . 0.950 no
C7 C8 . 1.4317(13) yes
C7 C9 . 1.4353(13) yes
C10 C11 . 1.4400(14) yes
C10 C12 . 1.3969(14) yes
C21 C21 2_355 1.3915(14) yes
C21 C22 . 1.4315(10) yes
C21 C26 . 1.4549(10) yes
C22 C23 . 1.3955(11) yes
C22 C28 . 1.4350(11) yes
C23 C24 . 1.3734(12) yes
C23 H231 . 0.950 no
C24 C25 . 1.4244(11) yes
C25 C26 . 1.3702(10) yes
C25 H251 . 0.950 no
C26 C27 . 1.4568(11) yes
C27 C28 2_355 1.3551(11) yes
C29 H291 . 0.950 no
C29 H292 . 0.950 no
C29 H293 . 0.950 no
C30 H301 . 0.950 no
C30 H302 . 0.950 no
C30 H303 . 0.950 no
C31 H311 . 0.950 no
C31 H312 . 0.950 no
C31 H313 . 0.950 no
C41 C41 2_455 1.4361(15) yes
C41 C42 . 1.4101(10) yes
C41 C46 . 1.3859(10) yes
C42 C43 . 1.4134(12) yes
C42 C48 . 1.4466(11) yes
C43 C44 . 1.4076(11) yes
C43 H431 . 0.950 no
C44 C45 . 1.3971(11) yes
C45 C46 . 1.4198(11) yes
C45 H451 . 0.950 no
C46 C47 . 1.4359(11) yes
C47 C48 2_455 1.3348(12) yes
C49 H491 . 0.950 no
C49 H492 . 0.950 no
C49 H493 . 0.950 no
C50 H501 . 0.950 no
C50 H502 . 0.950 no
C50 H503 . 0.950 no
C51 H511 . 0.950 no
C51 H512 . 0.950 no
C51 H513 . 0.950 no
C61 H611 . 1.000 no
C61 H612 . 1.000 no
C61 H613 . 1.000 no
C62 H621 . 1.000 no
C62 H622 . 1.000 no
C62 H623 . 1.000 no
